data_4115499
loop_
_publ_author_name
'K. Travis Holman'
'Stephen M. Martin'
'Daniel P. Parker'
'Michael D. Ward'

_publ_section_title
;
 The Generality of Architectural Isomerism in Designer Inclusion
 Frameworks
;
_journal_name_full 'Journal of the American Chemical Society'
_journal_page_first 4421
_journal_page_last 4431
_journal_paper_doi 10.1021/ja0030257
_journal_volume 123
_journal_year 2001
_chemical_formula_sum 'C12 H24 N6 O7 S2'
_chemical_formula_weight 428.49
_chemical_name_common 'bis(guanidinium)-1,4-benzenedisulfonate, tetrahydrofuran clathrate'
_chemical_name_systematic
; 
 ? 
;
_space_group_IT_number 63
_symmetry_cell_setting monoclinic
_symmetry_space_group_name_Hall '-C 2c 2'
_symmetry_space_group_name_H-M 'C m c m'
_atom_sites_solution_hydrogens geom
_atom_sites_solution_primary direct
_atom_sites_solution_secondary difmap
_audit_creation_method SHELXL-97
_cell_angle_alpha 90.00
_cell_angle_beta 90.00
_cell_angle_gamma 90.00
_cell_formula_units_Z 4
_cell_length_a 7.5299(6)
_cell_length_b 12.4646(10)
_cell_length_c 21.4301(18)
_cell_measurement_reflns_used 3882
_cell_measurement_temperature 173(2)
_cell_measurement_theta_max 54.2
_cell_measurement_theta_min 5.7
_cell_volume 2011.4(3)
_computing_cell_refinement 'SAINT, Bruker'
_computing_data_collection 'SMART, Bruker (or Siemens)'
_computing_data_reduction 'SAINT, Bruker'
_computing_molecular_graphics 'XSEED, L. Barbour (1999); http://www.lbarbour.com/xseed'
_computing_structure_refinement 'SHELXL-97 (Sheldrick, 1997)'
_computing_structure_solution 'SHELXS-97 (Sheldrick, 1990)'
_diffrn_ambient_temperature 173(2)
_diffrn_measured_fraction_theta_full 0.998
_diffrn_measured_fraction_theta_max 0.998
_diffrn_measurement_device_type 'SMART platform CCD, Bruker (or Siemens)'
_diffrn_measurement_method 'omega scans'
_diffrn_radiation_monochromator graphite
_diffrn_radiation_source 'fine-focus sealed tube'
_diffrn_radiation_type MoK\a
_diffrn_radiation_wavelength 0.71073
_diffrn_reflns_av_R_equivalents 0.0241
_diffrn_reflns_av_sigmaI/netI 0.0128
_diffrn_reflns_limit_h_max 8
_diffrn_reflns_limit_h_min -8
_diffrn_reflns_limit_k_max 13
_diffrn_reflns_limit_k_min -14
_diffrn_reflns_limit_l_max 25
_diffrn_reflns_limit_l_min -23
_diffrn_reflns_number 5282
_diffrn_reflns_theta_full 24.98
_diffrn_reflns_theta_max 24.98
_diffrn_reflns_theta_min 1.90
_exptl_absorpt_coefficient_mu 0.311
_exptl_absorpt_correction_T_max 1.0
_exptl_absorpt_correction_T_min 0.85985
_exptl_absorpt_correction_type 'simulated psi-scans '
_exptl_absorpt_process_details 'SADABS, G. Sheldrick (1999)'
_exptl_crystal_colour colorless
_exptl_crystal_density_diffrn 1.415
_exptl_crystal_description plate
_exptl_crystal_F_000 904
_exptl_crystal_size_max 0.32
_exptl_crystal_size_mid 0.32
_exptl_crystal_size_min 0.11
_refine_diff_density_max 0.379
_refine_diff_density_min -0.374
_refine_diff_density_rms 0.072
_refine_ls_extinction_method none
_refine_ls_goodness_of_fit_ref 1.097
_refine_ls_hydrogen_treatment mixed
_refine_ls_matrix_type full
_refine_ls_number_parameters 79
_refine_ls_number_reflns 983
_refine_ls_number_restraints 0
_refine_ls_restrained_S_all 1.097
_refine_ls_R_factor_all 0.0333
_refine_ls_R_factor_gt 0.0318
_refine_ls_shift/su_max 0.000
_refine_ls_shift/su_mean 0.000
_refine_ls_structure_factor_coef Fsqd
_refine_ls_weighting_details 'calc w=1/[\s^2^(Fo^2^)+(0.0497P)^2^+1.7439P] where P=(Fo^2^+2Fc^2^)/3'
_refine_ls_weighting_scheme calc
_refine_ls_wR_factor_gt 0.0875
_refine_ls_wR_factor_ref 0.0883
_reflns_number_gt 918
_reflns_number_total 983
_reflns_threshold_expression >2sigma(I)
_cod_data_source_file ja0030257_01.cif
_cod_data_source_block g:\users\travis\n00045\00045
_cod_database_code 4115499

loop_
_symmetry_equiv_pos_as_xyz
'x, y, z'
'-x, -y, z+1/2'
'x, -y, -z'
'-x, y, -z+1/2'
'x+1/2, y+1/2, z'
'-x+1/2, -y+1/2, z+1/2'
'x+1/2, -y+1/2, -z'
'-x+1/2, y+1/2, -z+1/2'
'-x, -y, -z'
'x, y, -z-1/2'
'-x, y, z'
'x, -y, z-1/2'
'-x+1/2, -y+1/2, -z'
'x+1/2, y+1/2, -z-1/2'
'-x+1/2, y+1/2, z'
'x+1/2, -y+1/2, z-1/2'

loop_
_atom_site_label
_atom_site_type_symbol
_atom_site_fract_x
_atom_site_fract_y
_atom_site_fract_z
_atom_site_U_iso_or_equiv
_atom_site_adp_type
_atom_site_occupancy
_atom_site_symmetry_multiplicity
_atom_site_calc_flag
_atom_site_refinement_flags
S1 S 0.0000 0.90263(4) 0.39727(3) 0.0258(2) Uani 1 2 d S
O1 O -0.16060(15) 0.95946(9) 0.41588(5) 0.0311(3) Uani 1 1 d .
N1 N -0.5000 0.84911(15) 0.44446(10) 0.0345(5) Uani 1 2 d S
H1A H -0.6012 0.8842 0.4467 0.041 Uiso 0.50 1 calc PR
H1B H -0.3988 0.8842 0.4465 0.041 Uiso 0.50 1 calc PR
C1 C 0.0000 0.90203(17) 0.31440(11) 0.0265(5) Uani 1 2 d S
O2 O 0.0000 0.79081(13) 0.41657(7) 0.0299(4) Uani 1 2 d S
N2 N -0.34763(18) 0.69054(11) 0.43496(7) 0.0327(4) Uani 1 1 d .
H2A H -0.3474 0.6203 0.4310 0.039 Uiso 1 1 calc R
H2B H -0.2466 0.7258 0.4370 0.039 Uiso 1 1 calc R
C2 C 0.0000 0.9982(2) 0.28216(12) 0.0387(6) Uani 1 2 d S
H2 H 0.0000 1.0642 0.3043 0.046 Uiso 1 2 calc SR
C3 C 0.0000 0.80588(19) 0.28235(12) 0.0357(6) Uani 1 2 d S
H3 H 0.0000 0.7399 0.3046 0.043 Uiso 1 2 calc SR
C4 C -0.5000 0.74314(18) 0.43797(10) 0.0284(5) Uani 1 2 d S
O1S O -0.4364(5) 1.0519(3) 0.2500 0.0495(10) Uani 0.50 2 d SP
C1S C -0.5000 0.9961(3) 0.30269(13) 0.0510(7) Uani 1 2 d S
H1S1 H -0.6217 1.0201 0.3133 0.061 Uiso 0.50 1 calc PR
H1S2 H -0.4220 1.0092 0.3391 0.061 Uiso 0.50 1 calc PR
C2S C -0.5000 0.8790(3) 0.28583(14) 0.0507(7) Uani 1 2 d S
H2S1 H -0.6070 0.8426 0.3024 0.061 Uiso 0.50 1 calc PR
H2S2 H -0.3930 0.8426 0.3024 0.061 Uiso 0.50 1 calc PR

loop_
_atom_site_aniso_label
_atom_site_aniso_U_11
_atom_site_aniso_U_22
_atom_site_aniso_U_33
_atom_site_aniso_U_23
_atom_site_aniso_U_13
_atom_site_aniso_U_12
S1 0.0241(3) 0.0293(3) 0.0239(3) 0.0003(2) 0.000 0.000
O1 0.0285(7) 0.0342(6) 0.0305(6) -0.0018(5) 0.0029(5) 0.0016(5)
N1 0.0280(10) 0.0308(11) 0.0446(12) 0.0039(9) 0.000 0.000
C1 0.0212(11) 0.0315(12) 0.0269(12) -0.0001(9) 0.000 0.000
O2 0.0290(9) 0.0326(9) 0.0281(8) 0.0028(7) 0.000 0.000
N2 0.0267(7) 0.0297(7) 0.0418(8) -0.0006(6) 0.0007(6) -0.0010(6)
C2 0.0605(16) 0.0260(12) 0.0296(12) -0.0029(10) 0.000 0.000
C3 0.0501(15) 0.0265(12) 0.0304(12) 0.0027(10) 0.000 0.000
C4 0.0297(12) 0.0328(12) 0.0228(11) 0.0019(9) 0.000 0.000
O1S 0.048(2) 0.052(2) 0.048(2) 0.000 0.000 0.0000(17)
C1S 0.0485(16) 0.068(2) 0.0367(15) 0.0015(14) 0.000 0.000
C2S 0.0395(16) 0.0615(18) 0.0511(18) 0.0075(14) 0.000 0.000

loop_
_atom_type_symbol
_atom_type_description
_atom_type_scat_dispersion_real
_atom_type_scat_dispersion_imag
_atom_type_scat_source
C C 0.0033 0.0016 'International Tables Vol C Tables 4.2.6.8 and 6.1.1.4'
H H 0.0000 0.0000 'International Tables Vol C Tables 4.2.6.8 and 6.1.1.4'
N N 0.0061 0.0033 'International Tables Vol C Tables 4.2.6.8 and 6.1.1.4'
O O 0.0106 0.0060 'International Tables Vol C Tables 4.2.6.8 and 6.1.1.4'
S S 0.1246 0.1234 'International Tables Vol C Tables 4.2.6.8 and 6.1.1.4'

loop_
_geom_angle_atom_site_label_1
_geom_angle_atom_site_label_2
_geom_angle_atom_site_label_3
_geom_angle
_geom_angle_site_symmetry_1
_geom_angle_site_symmetry_3
O2 S1 O1 112.84(6) . 11
O2 S1 O1 112.84(6) . .
O1 S1 O1 112.19(9) 11 .
O2 S1 C1 106.29(10) . .
O1 S1 C1 106.01(6) 11 .
O1 S1 C1 106.01(6) . .
C3 C1 C2 120.2(2) . .
C3 C1 S1 120.06(18) . .
C2 C1 S1 119.72(18) . .
C2 C2 C1 119.96(14) 10_556 .
C1 C3 C3 119.81(14) . 10_556
N2 C4 N2 120.3(2) 11_455 .
N2 C4 N1 119.87(10) 11_455 .
N2 C4 N1 119.87(10) . .
C1S O1S C1S 106.4(3) 10_556 .
O1S C1S C2S 106.7(3) . .
C1S C2S C2S 103.90(16) . 10_556

loop_
_geom_bond_atom_site_label_1
_geom_bond_atom_site_label_2
_geom_bond_distance
_geom_bond_site_symmetry_2
S1 O2 1.4539(17) .
S1 O1 1.4571(12) 11
S1 O1 1.4571(11) .
S1 C1 1.776(2) .
N1 C4 1.328(3) .
C1 C3 1.381(3) .
C1 C2 1.383(3) .
N2 C4 1.3230(18) .
C2 C2 1.378(5) 10_556
C3 C3 1.387(5) 10_556
C4 N2 1.3230(18) 11_455
O1S C1S 1.410(3) 10_556
O1S C1S 1.410(3) .
C1S C2S 1.504(5) .
C2S C2S 1.536(6) 10_556
